data_2016821
loop_
_publ_author_name
'\'Smiszek-Lindert, Wioleta'
'Lindert, Olaf'
'Nowak, Maria'
'Kusz, Joachim'

_publ_section_title
;
 3'-Methylacetanilide and <i>N</i>-benzylthioacetamide at low
 temperature
;
_journal_coeditor_code AV3158
_journal_issue 11
_journal_name_full 'Acta Crystallographica Section C'
_journal_page_first o599
_journal_page_last o603
_journal_paper_doi 10.1107/S0108270108033374
_journal_volume 64
_journal_year 2008
_chemical_formula_iupac 'C9 H11 N S'
_chemical_formula_moiety 'C9 H11 N S'
_chemical_formula_sum 'C9 H11 N S'
_chemical_formula_weight 165.25
_chemical_name_common N-benzylthioacetamide
_chemical_name_systematic
;
N-benzylthioacetamide
;
_space_group_IT_number 19
_symmetry_cell_setting orthorhombic
_symmetry_space_group_name_Hall 'P 2ac 2ab'
_symmetry_space_group_name_H-M 'P 21 21 21'
_atom_sites_solution_hydrogens geom
_atom_sites_solution_primary direct
_atom_sites_solution_secondary difmap
_audit_creation_method SHELXL-97
_cell_angle_alpha 90.00
_cell_angle_beta 90.00
_cell_angle_gamma 90.00
_cell_formula_units_Z 4
_cell_length_a 5.5957(11)
_cell_length_b 8.2201(16)
_cell_length_c 19.278(4)
_cell_measurement_reflns_used 6508
_cell_measurement_temperature 95(2)
_cell_measurement_theta_max 25.04
_cell_measurement_theta_min 3.26
_cell_volume 886.7(3)
_computing_cell_refinement
;
CrysAlis RED (Oxford Diffraction, 2006)
;
_computing_data_collection
;
CrysAlis CCD (Oxford Diffraction, 2006)
;
_computing_data_reduction
;
CrysAlis RED (Oxford Diffraction, 2006)
;
_computing_molecular_graphics 'ORTEP-3 (Farrugia, 1997) and Mercury (Macrae <i>et al.</i>,  2006)'
_computing_publication_material 'publCIF (Westrip, 2008)'
_computing_structure_refinement 'SHELXL97 (Sheldrick, 2008)'
_computing_structure_solution 'SHELXS97 (Sheldrick, 2008)'
_diffrn_ambient_temperature 95(2)
_diffrn_detector_area_resol_mean 16.0328
_diffrn_measured_fraction_theta_full 0.992
_diffrn_measured_fraction_theta_max 0.992
_diffrn_measurement_device_type 'Oxford Diffraction KM-4-CCD Sapphire3'
_diffrn_measurement_method \w
_diffrn_radiation_monochromator graphite
_diffrn_radiation_source 'fine-focus sealed tube'
_diffrn_radiation_type MoK\a
_diffrn_radiation_wavelength 0.71073
_diffrn_reflns_av_R_equivalents 0.0608
_diffrn_reflns_av_sigmaI/netI 0.0378
_diffrn_reflns_limit_h_max 3
_diffrn_reflns_limit_h_min -6
_diffrn_reflns_limit_k_max 9
_diffrn_reflns_limit_k_min -9
_diffrn_reflns_limit_l_max 22
_diffrn_reflns_limit_l_min -22
_diffrn_reflns_number 5596
_diffrn_reflns_theta_full 25.00
_diffrn_reflns_theta_max 25.04
_diffrn_reflns_theta_min 3.26
_exptl_absorpt_coefficient_mu 0.299
_exptl_absorpt_correction_T_max 0.99032
_exptl_absorpt_correction_T_min 0.97405
_exptl_absorpt_correction_type analytical
_exptl_absorpt_process_details
;
[CrysAlis RED (Oxford Diffraction, 2006); nalytical numeric absorption
correction using a multifaceted crystal model based on expressions derived
by Clark & Reid (1995)]
;
_exptl_crystal_colour colourless
_exptl_crystal_density_diffrn 1.238
_exptl_crystal_density_method 'not measured'
_exptl_crystal_description needle
_exptl_crystal_F_000 352
_exptl_crystal_size_max 0.6
_exptl_crystal_size_mid 0.148
_exptl_crystal_size_min 0.144
_refine_diff_density_max 0.133
_refine_diff_density_min -0.186
_refine_ls_abs_structure_details 'Flack (1983), 618 Friedel pairs'
_refine_ls_abs_structure_Flack -0.01(6)
_refine_ls_extinction_method none
_refine_ls_goodness_of_fit_ref 1.000
_refine_ls_hydrogen_treatment mixed
_refine_ls_matrix_type full
_refine_ls_number_parameters 104
_refine_ls_number_reflns 1557
_refine_ls_number_restraints 0
_refine_ls_restrained_S_all 1.000
_refine_ls_R_factor_all 0.0226
_refine_ls_R_factor_gt 0.0213
_refine_ls_shift/su_max 0.001
_refine_ls_shift/su_mean 0.000
_refine_ls_structure_factor_coef Fsqd
_refine_ls_weighting_details 'calc w=1/[\s^2^(Fo^2^)+(0.0483P)^2^] where P=(Fo^2^+2Fc^2^)/3'
_refine_ls_weighting_scheme calc
_refine_ls_wR_factor_gt 0.0646
_refine_ls_wR_factor_ref 0.0657
_reflns_number_gt 1496
_reflns_number_total 1557
_reflns_threshold_expression I>2\s(I)
_cod_data_source_file av3158.cif
_cod_data_source_block II
_cod_database_code 2016821

loop_
_symmetry_equiv_pos_as_xyz
'x, y, z'
'-x+1/2, -y, z+1/2'
'-x, y+1/2, -z+1/2'
'x+1/2, -y+1/2, -z'

loop_
_atom_site_type_symbol
_atom_site_label
_atom_site_fract_x
_atom_site_fract_y
_atom_site_fract_z
_atom_site_U_iso_or_equiv
_atom_site_adp_type
_atom_site_calc_flag
_atom_site_refinement_flags
_atom_site_occupancy
S S1 0.63434(6) 0.96207(4) 0.223279(17) 0.02212(13) Uani d . 1
N N1 1.0166(2) 0.76854(14) 0.21454(5) 0.0180(3) Uani d . 1
H H1 1.109(3) 0.698(2) 0.2337(8) 0.022 Uiso d . 1
C C1 0.9766(2) 0.66430(16) 0.09427(7) 0.0165(3) Uani d . 1
C C2 1.1098(2) 0.62576(16) 0.03507(7) 0.0190(3) Uani d . 1
H H2 1.2537 0.6829 0.0256 0.023 Uiso calc R 1
C C3 1.0327(2) 0.50387(17) -0.01021(7) 0.0217(3) Uani d . 1
H H3 1.1237 0.4790 -0.0504 0.026 Uiso calc R 1
C C4 0.8234(2) 0.41908(17) 0.00346(7) 0.0221(3) Uani d . 1
H H4 0.7706 0.3363 -0.0273 0.027 Uiso calc R 1
C C5 0.6914(2) 0.45616(17) 0.06246(7) 0.0216(3) Uani d . 1
H H5 0.5488 0.3977 0.0721 0.026 Uiso calc R 1
C C6 0.7667(2) 0.57863(16) 0.10773(7) 0.0193(3) Uani d . 1
H H6 0.6747 0.6035 0.1478 0.023 Uiso calc R 1
C C7 1.0591(2) 0.80248(17) 0.14085(6) 0.0196(3) Uani d . 1
H H7A 1.2320 0.8212 0.1334 0.024 Uiso calc R 1
H H7B 0.9733 0.9033 0.1278 0.024 Uiso calc R 1
C C8 0.8409(2) 0.82857(15) 0.25267(7) 0.0182(3) Uani d . 1
C C9 0.8330(3) 0.76823(17) 0.32645(7) 0.0229(3) Uani d . 1
H H9A 0.9716 0.6983 0.3353 0.034 Uiso calc R 1
H H9B 0.6859 0.7059 0.3338 0.034 Uiso calc R 1
H H9C 0.8363 0.8612 0.3583 0.034 Uiso calc R 1

loop_
_atom_site_aniso_label
_atom_site_aniso_U_11
_atom_site_aniso_U_22
_atom_site_aniso_U_33
_atom_site_aniso_U_12
_atom_site_aniso_U_13
_atom_site_aniso_U_23
S1 0.01793(19) 0.0210(2) 0.0274(2) 0.00247(13) -0.00427(14) -0.00280(14)
N1 0.0183(6) 0.0178(6) 0.0180(6) 0.0019(5) -0.0041(5) 0.0012(4)
C1 0.0158(6) 0.0165(7) 0.0171(7) 0.0031(5) -0.0020(6) 0.0040(5)
C2 0.0165(6) 0.0198(6) 0.0208(7) 0.0021(6) 0.0033(6) 0.0056(5)
C3 0.0252(6) 0.0227(7) 0.0171(7) 0.0053(6) 0.0043(5) 0.0011(5)
C4 0.0251(7) 0.0205(7) 0.0208(7) 0.0023(5) -0.0032(6) -0.0039(5)
C5 0.0171(7) 0.0234(7) 0.0245(7) -0.0019(6) 0.0007(5) -0.0012(6)
C6 0.0154(6) 0.0228(7) 0.0198(7) 0.0021(5) 0.0036(5) 0.0003(6)
C7 0.0181(6) 0.0229(7) 0.0178(7) -0.0021(6) 0.0015(5) 0.0010(6)
C8 0.0191(6) 0.0136(6) 0.0219(7) -0.0051(6) -0.0037(6) -0.0040(5)
C9 0.0292(8) 0.0207(7) 0.0189(7) -0.0021(6) 0.0007(6) -0.0017(5)

loop_
_atom_type_symbol
_atom_type_description
_atom_type_scat_dispersion_real
_atom_type_scat_dispersion_imag
_atom_type_scat_source
C C 0.0033 0.0016 'International Tables Vol C Tables 4.2.6.8 and 6.1.1.4'
H H 0.0000 0.0000 'International Tables Vol C Tables 4.2.6.8 and 6.1.1.4'
N N 0.0061 0.0033 'International Tables Vol C Tables 4.2.6.8 and 6.1.1.4'
S S 0.1246 0.1234 'International Tables Vol C Tables 4.2.6.8 and 6.1.1.4'

loop_
_geom_angle_atom_site_label_1
_geom_angle_atom_site_label_2
_geom_angle_atom_site_label_3
_geom_angle
C8 N1 C7 125.98(12)
C8 N1 H1 117.4(10)
C7 N1 H1 116.5(11)
C6 C1 C2 119.09(13)
C6 C1 C7 121.56(12)
C2 C1 C7 119.30(12)
C3 C2 C1 120.49(13)
C3 C2 H2 119.8
C1 C2 H2 119.8
C4 C3 C2 120.14(13)
C4 C3 H3 119.9
C2 C3 H3 119.9
C3 C4 C5 119.56(13)
C3 C4 H4 120.2
C5 C4 H4 120.2
C4 C5 C6 120.59(12)
C4 C5 H5 119.7
C6 C5 H5 119.7
C1 C6 C5 120.12(12)
C1 C6 H6 119.9
C5 C6 H6 119.9
N1 C7 C1 112.39(11)
N1 C7 H7A 109.1
C1 C7 H7A 109.1
N1 C7 H7B 109.1
C1 C7 H7B 109.1
H7A C7 H7B 107.9
N1 C8 C9 115.07(12)
N1 C8 S1 124.30(11)
C9 C8 S1 120.63(10)
C8 C9 H9A 109.5
C8 C9 H9B 109.5
H9A C9 H9B 109.5
C8 C9 H9C 109.5
H9A C9 H9C 109.5
H9B C9 H9C 109.5

loop_
_geom_bond_atom_site_label_1
_geom_bond_atom_site_label_2
_geom_bond_distance
_geom_bond_publ_flag
S1 C8 1.6917(14) y
N1 C8 1.3230(17) y
N1 C7 1.4669(17) y
N1 H1 0.858(16) ?
C1 C6 1.3938(19) y
C1 C2 1.3994(19) y
C1 C7 1.5197(19) y
C2 C3 1.397(2) y
C2 H2 0.9500 ?
C3 C4 1.3883(19) y
C3 H3 0.9500 ?
C4 C5 1.390(2) y
C4 H4 0.9500 ?
C5 C6 1.3974(19) y
C5 H5 0.9500 ?
C6 H6 0.9500 ?
C7 H7A 0.9900 ?
C7 H7B 0.9900 ?
C8 C9 1.507(2) y
C9 H9A 0.9800 ?
C9 H9B 0.9800 ?
C9 H9C 0.9800 ?

loop_
_geom_hbond_atom_site_label_D
_geom_hbond_atom_site_label_H
_geom_hbond_atom_site_label_A
_geom_hbond_site_symmetry_A
_geom_hbond_distance_DH
_geom_hbond_distance_HA
_geom_hbond_distance_DA
_geom_hbond_angle_DHA
N1 H1 S1 3_745 0.858(16) 2.554(17) 3.4056(13) 171.8(15)

loop_
_geom_torsion_atom_site_label_1
_geom_torsion_atom_site_label_2
_geom_torsion_atom_site_label_3
_geom_torsion_atom_site_label_4
_geom_torsion
_geom_torsion_publ_flag
C6 C1 C2 C3 0.45(19) ?
C7 C1 C2 C3 -177.31(12) ?
C1 C2 C3 C4 -0.4(2) ?
C2 C3 C4 C5 -0.1(2) ?
C3 C4 C5 C6 0.5(2) ?
C2 C1 C6 C5 -0.04(19) ?
C7 C1 C6 C5 177.66(12) ?
C4 C5 C6 C1 -0.4(2) ?
C8 N1 C7 C1 -102.17(15) ?
C6 C1 C7 N1 39.01(17) y
C2 C1 C7 N1 -143.30(12) y
C7 N1 C8 C9 177.61(11) ?
C7 N1 C8 S1 -1.87(19) ?

loop_
_cod_related_entry_id
_cod_related_entry_database
_cod_related_entry_code
1 ChemSpider 2834766
